data_7704404
loop_
_publ_author_name
'Peterson, Madeline'
'Hunt, Camden'
'Wang, Zongheng'
'Heinrich, Shannon E.'
'Wu, Guang'
'M\'enard, Gabriel'

_publ_section_title
;
 Synthesis, characterization, and electrochemical properties of a
 first-row metal phthalocyanine series.
;
_journal_issue 45
_journal_name_full 'Dalton transactions (Cambridge, England : 2003)'
_journal_page_first 16268
_journal_page_last 16277
_journal_paper_doi 10.1039/d0dt01372b
_journal_volume 49
_journal_year 2020
_chemical_formula_sum 'C54 H54 Fe N8 O8'
_chemical_formula_weight 998.90
_space_group_crystal_system monoclinic
_space_group_IT_number 15
_space_group_name_Hall '-C 2yc'
_space_group_name_H-M_alt 'C 1 2/c 1'
_atom_sites_solution_hydrogens geom
_audit_creation_method SHELXL-2014/7
_audit_update_record
;
2020-04-10 deposited with the CCDC.	2020-05-05 downloaded from the CCDC.
;
_cell_angle_alpha 90
_cell_angle_beta 110.690(9)
_cell_angle_gamma 90
_cell_formula_units_Z 4
_cell_length_a 21.508(3)
_cell_length_b 24.769(4)
_cell_length_c 9.0646(14)
_cell_measurement_reflns_used 1463
_cell_measurement_temperature 110(2)
_cell_measurement_theta_max 22.86
_cell_measurement_theta_min 2.40
_cell_volume 4517.6(12)
_computing_structure_refinement 'SHELXL-2014/7 (Sheldrick, 2014)'
_diffrn_ambient_temperature 110(2)
_diffrn_measured_fraction_theta_full 0.991
_diffrn_measured_fraction_theta_max 0.991
_diffrn_measurement_device_type 'Bruker Kappa Apex II'
_diffrn_radiation_type MoK\a
_diffrn_radiation_wavelength 0.71073
_diffrn_reflns_av_R_equivalents 0.0579
_diffrn_reflns_av_unetI/netI 0.0860
_diffrn_reflns_Laue_measured_fraction_full 0.991
_diffrn_reflns_Laue_measured_fraction_max 0.991
_diffrn_reflns_limit_h_max 24
_diffrn_reflns_limit_h_min -24
_diffrn_reflns_limit_k_max 16
_diffrn_reflns_limit_k_min -28
_diffrn_reflns_limit_l_max 8
_diffrn_reflns_limit_l_min -10
_diffrn_reflns_number 8918
_diffrn_reflns_point_group_measured_fraction_full 0.991
_diffrn_reflns_point_group_measured_fraction_max 0.991
_diffrn_reflns_theta_full 24.289
_diffrn_reflns_theta_max 24.289
_diffrn_reflns_theta_min 1.304
_exptl_absorpt_coefficient_mu 0.404
_exptl_absorpt_correction_T_max 0.7450
_exptl_absorpt_correction_T_min 0.5833
_exptl_absorpt_correction_type multi-scan
_exptl_absorpt_process_details sadabs
_exptl_crystal_colour green
_exptl_crystal_density_diffrn 1.469
_exptl_crystal_description block
_exptl_crystal_F_000 2096
_exptl_crystal_size_max 0.150
_exptl_crystal_size_mid 0.150
_exptl_crystal_size_min 0.05
_refine_diff_density_max 0.464
_refine_diff_density_min -0.473
_refine_diff_density_rms 0.086
_refine_ls_extinction_method none
_refine_ls_goodness_of_fit_ref 1.040
_refine_ls_hydrogen_treatment constr
_refine_ls_matrix_type full
_refine_ls_number_parameters 323
_refine_ls_number_reflns 3649
_refine_ls_number_restraints 13
_refine_ls_restrained_S_all 1.038
_refine_ls_R_factor_all 0.0887
_refine_ls_R_factor_gt 0.0539
_refine_ls_shift/su_max 0.000
_refine_ls_shift/su_mean 0.000
_refine_ls_structure_factor_coef Fsqd
_refine_ls_weighting_details 'w=1/[\s^2^(Fo^2^)+(0.0647P)^2^+3.9309P] where P=(Fo^2^+2Fc^2^)/3'
_refine_ls_weighting_scheme calc
_refine_ls_wR_factor_gt 0.1284
_refine_ls_wR_factor_ref 0.1458
_reflns_Friedel_coverage 0.000
_reflns_number_gt 2546
_reflns_number_total 3649
_reflns_threshold_expression 'I > 2\s(I)'
_cod_data_source_file d0dt01372b2.cif
_cod_data_source_block zw80_a
_cod_depositor_comments 'Adding full bibliography for 7704403--7704411.cif.'
_cod_original_cell_volume 4517.5(12)
_cod_original_sg_symbol_H-M 'C 2/c'
_cod_database_code 7704404
_shelx_shelxl_version_number 2014/7
_shelx_space_group_comment
;
The symmetry employed for this shelxl refinement is uniquely defined
by the following loop, which should always be used as a source of
symmetry information in preference to the above space-group names.
They are only intended as comments.
;

loop_
_space_group_symop_operation_xyz
'x, y, z'
'-x, y, -z+1/2'
'x+1/2, y+1/2, z'
'-x+1/2, y+1/2, -z+1/2'
'-x, -y, -z'
'x, -y, z-1/2'
'-x+1/2, -y+1/2, -z'
'x+1/2, -y+1/2, z-1/2'

loop_
_atom_site_label
_atom_site_type_symbol
_atom_site_fract_x
_atom_site_fract_y
_atom_site_fract_z
_atom_site_U_iso_or_equiv
_atom_site_adp_type
_atom_site_occupancy
_atom_site_site_symmetry_order
_atom_site_calc_flag
_atom_site_refinement_flags_posn
_atom_site_refinement_flags_adp
_atom_site_refinement_flags_occupancy
_atom_site_disorder_assembly
_atom_site_disorder_group
C27 C 0.5380(5) 0.0436(4) 0.1797(13) 0.051(3) Uiso 0.5 1 d D . P A 1
C26 C 0.5386(5) 0.1003(4) 0.1808(14) 0.053(3) Uiso 0.5 1 d D . P A 1
C25 C 0.5000 0.1292(5) 0.2500 0.055(5) Uiso 0.5 2 d DS . P A 1
C28 C 0.5000 0.0149(5) 0.2500 0.063(5) Uiso 0.5 2 d DS . P A 1
C25B C 0.5192(6) 0.1216(4) 0.2035(15) 0.058(3) Uiso 0.5 1 d D . P B 2
C26B C 0.5352(6) 0.0724(4) 0.1490(15) 0.062(3) Uiso 0.5 1 d D . P B 2
C27B C 0.5147(8) 0.0237(4) 0.1959(18) 0.084(4) Uiso 0.5 1 d D . P B 2
Fe1 Fe 0.5000 0.43769(3) 0.7500 0.0161(2) Uani 1 2 d S T P . .
O1 O 0.29669(12) 0.51160(10) 0.1403(3) 0.0261(7) Uani 1 1 d . . . . .
O2 O 0.44703(13) 0.66424(10) 0.5653(3) 0.0282(7) Uani 1 1 d . . . . .
O3 O 0.25266(13) 0.36399(11) 0.2200(3) 0.0294(7) Uani 1 1 d . . . . .
O4 O 0.40823(13) 0.21360(10) 0.6412(3) 0.0345(8) Uani 1 1 d . . . . .
N2 N 0.45030(13) 0.49216(12) 0.6045(3) 0.0151(7) Uani 1 1 d . . . . .
N1 N 0.5000 0.57191(16) 0.7500 0.0169(10) Uani 1 2 d S T P . .
N4 N 0.44781(14) 0.38321(12) 0.6111(3) 0.0169(7) Uani 1 1 d . . . . .
N5 N 0.5000 0.30277(16) 0.7500 0.0182(10) Uani 1 2 d S T P . .
N3 N 0.37186(14) 0.43747(12) 0.4011(3) 0.0174(7) Uani 1 1 d . . . . .
C12 C 0.45899(17) 0.54660(14) 0.6239(4) 0.0163(8) Uani 1 1 d . . . . .
C11 C 0.40003(17) 0.48425(14) 0.4599(4) 0.0167(9) Uani 1 1 d . . . . .
C16 C 0.35752(18) 0.34041(15) 0.4260(4) 0.0196(9) Uani 1 1 d . . . . .
C13 C 0.39217(17) 0.39132(15) 0.4752(4) 0.0192(9) Uani 1 1 d . . . . .
C14 C 0.45179(18) 0.32902(15) 0.6411(4) 0.0192(9) Uani 1 1 d . . . . .
C8 C 0.41517(17) 0.57489(14) 0.4890(4) 0.0182(9) Uani 1 1 d . . . . .
C15 C 0.39483(18) 0.30119(14) 0.5303(4) 0.0207(9) Uani 1 1 d . . . . .
C7 C 0.37748(17) 0.53561(14) 0.3838(4) 0.0177(9) Uani 1 1 d . . . . .
C3 C 0.40553(18) 0.63011(15) 0.4571(5) 0.0212(9) Uani 1 1 d . . . . .
C20 C 0.37201(19) 0.24779(15) 0.5252(5) 0.0256(9) Uani 1 1 d . . . . .
C10 C 0.24312(18) 0.52495(17) -0.0033(5) 0.0282(10) Uani 1 1 d . . . . .
H10A H 0.2388 0.4966 -0.0832 0.034 Uiso 1 1 calc R U . . .
H10B H 0.2528 0.5596 -0.0453 0.034 Uiso 1 1 calc R U . . .
C4 C 0.35474(18) 0.64447(15) 0.3206(5) 0.0244(9) Uani 1 1 d . . . . .
H4 H 0.3452 0.6816 0.2975 0.029 Uiso 1 1 calc R U . . .
C17 C 0.29592(19) 0.32699(16) 0.3137(5) 0.0251(9) Uani 1 1 d . . . . .
C19 C 0.3123(2) 0.23495(16) 0.4087(5) 0.0313(11) Uani 1 1 d . . . . .
H19 H 0.2964 0.1988 0.3985 0.038 Uiso 1 1 calc R U . . .
C5 C 0.31739(18) 0.60592(15) 0.2164(5) 0.0233(9) Uani 1 1 d . . . . .
H5 H 0.2829 0.6175 0.1234 0.028 Uiso 1 1 calc R U . . .
C6 C 0.32841(18) 0.55120(15) 0.2426(5) 0.0203(9) Uani 1 1 d . . . . .
C2 C 0.4409(2) 0.72151(16) 0.5386(5) 0.0340(11) Uani 1 1 d . . . . .
H2A H 0.4288 0.7290 0.4245 0.041 Uiso 1 1 calc R U . . .
H2B H 0.4840 0.7392 0.5953 0.041 Uiso 1 1 calc R U . . .
C18 C 0.2757(2) 0.27398(16) 0.3075(5) 0.0320(11) Uani 1 1 d . . . . .
H18 H 0.2345 0.2640 0.2296 0.038 Uiso 1 1 calc R U . . .
C23 C 0.2704(2) 0.38299(18) 0.0917(5) 0.0353(11) Uani 1 1 d . . . . .
H23A H 0.3068 0.3607 0.0813 0.042 Uiso 1 1 calc R U . . .
H23B H 0.2860 0.4208 0.1108 0.042 Uiso 1 1 calc R U . . .
C1 C 0.3888(2) 0.74413(17) 0.5948(5) 0.0398(12) Uani 1 1 d . . . . .
H1A H 0.3455 0.7287 0.5328 0.060 Uiso 1 1 calc R U . . .
H1B H 0.3872 0.7835 0.5821 0.060 Uiso 1 1 calc R U . . .
H1C H 0.3996 0.7351 0.7063 0.060 Uiso 1 1 calc R U . . .
C21 C 0.3801(2) 0.16215(16) 0.6491(5) 0.0369(11) Uani 1 1 d . . . . .
H21A H 0.3820 0.1388 0.5622 0.044 Uiso 1 1 calc R U . . .
H21B H 0.3330 0.1661 0.6397 0.044 Uiso 1 1 calc R U . . .
C9 C 0.17948(19) 0.52960(19) 0.0276(5) 0.0396(12) Uani 1 1 d . . . . .
H9A H 0.1717 0.4962 0.0764 0.059 Uiso 1 1 calc R U . . .
H9B H 0.1427 0.5356 -0.0721 0.059 Uiso 1 1 calc R U . . .
H9C H 0.1824 0.5600 0.0989 0.059 Uiso 1 1 calc R U . . .
C22 C 0.4197(2) 0.13781(17) 0.8049(5) 0.0428(12) Uani 1 1 d . . . . .
H22A H 0.4660 0.1337 0.8124 0.064 Uiso 1 1 calc R U . . .
H22B H 0.4013 0.1024 0.8146 0.064 Uiso 1 1 calc R U . . .
H22C H 0.4177 0.1614 0.8898 0.064 Uiso 1 1 calc R U . . .
C24 C 0.2106(2) 0.3796(2) -0.0562(5) 0.0486(14) Uani 1 1 d . . . . .
H24A H 0.1998 0.3416 -0.0837 0.073 Uiso 1 1 calc R U . . .
H24B H 0.2199 0.3977 -0.1422 0.073 Uiso 1 1 calc R U . . .
H24C H 0.1728 0.3972 -0.0394 0.073 Uiso 1 1 calc R U . . .

loop_
_atom_site_aniso_label
_atom_site_aniso_U_11
_atom_site_aniso_U_22
_atom_site_aniso_U_33
_atom_site_aniso_U_23
_atom_site_aniso_U_13
_atom_site_aniso_U_12
Fe1 0.0160(4) 0.0131(4) 0.0168(4) 0.000 0.0027(3) 0.000
O1 0.0240(14) 0.0241(15) 0.0215(16) 0.0040(13) -0.0027(13) -0.0003(12)
O2 0.0352(16) 0.0123(14) 0.0308(17) -0.0009(13) 0.0039(14) 0.0014(13)
O3 0.0273(15) 0.0325(17) 0.0234(16) 0.0011(13) 0.0027(13) 0.0006(13)
O4 0.0354(17) 0.0169(15) 0.0388(19) 0.0056(14) -0.0023(14) -0.0088(13)
N2 0.0135(16) 0.0152(17) 0.0155(18) 0.0032(14) 0.0038(14) 0.0013(13)
N1 0.014(2) 0.016(2) 0.018(3) 0.000 0.002(2) 0.000
N4 0.0185(17) 0.0132(17) 0.0174(18) 0.0024(14) 0.0043(14) 0.0030(13)
N5 0.020(2) 0.012(2) 0.021(3) 0.000 0.004(2) 0.000
N3 0.0149(16) 0.0190(17) 0.0155(17) 0.0016(15) 0.0019(13) 0.0015(14)
C12 0.0156(19) 0.015(2) 0.020(2) -0.0004(17) 0.0089(17) 0.0004(16)
C11 0.0126(19) 0.021(2) 0.016(2) 0.0020(17) 0.0040(16) 0.0006(16)
C16 0.021(2) 0.018(2) 0.017(2) -0.0037(17) 0.0033(17) -0.0029(17)
C13 0.0140(19) 0.024(2) 0.017(2) 0.0009(18) 0.0012(17) -0.0002(17)
C14 0.024(2) 0.014(2) 0.019(2) -0.0015(17) 0.0069(17) 0.0002(17)
C8 0.0139(18) 0.019(2) 0.022(2) 0.0039(17) 0.0059(17) 0.0020(16)
C15 0.024(2) 0.016(2) 0.018(2) -0.0008(17) 0.0021(18) -0.0032(17)
C7 0.0164(19) 0.019(2) 0.018(2) 0.0053(18) 0.0059(17) 0.0030(17)
C3 0.021(2) 0.020(2) 0.024(2) 0.0003(19) 0.0089(18) 0.0033(18)
C20 0.030(2) 0.019(2) 0.023(2) -0.0002(19) 0.0037(19) -0.0017(19)
C10 0.025(2) 0.033(2) 0.021(2) 0.006(2) 0.0004(19) 0.0012(19)
C4 0.029(2) 0.017(2) 0.030(2) 0.0057(19) 0.015(2) 0.0053(18)
C17 0.026(2) 0.022(2) 0.024(2) 0.0022(19) 0.0044(19) -0.0001(19)
C19 0.034(2) 0.021(2) 0.031(3) -0.002(2) 0.001(2) -0.009(2)
C5 0.019(2) 0.027(2) 0.020(2) 0.0054(19) 0.0024(18) 0.0030(18)
C6 0.018(2) 0.020(2) 0.021(2) 0.0006(18) 0.0050(17) 0.0007(17)
C2 0.041(3) 0.018(2) 0.041(3) 0.001(2) 0.013(2) 0.005(2)
C18 0.024(2) 0.033(3) 0.031(3) -0.004(2) -0.001(2) -0.010(2)
C23 0.034(3) 0.035(3) 0.036(3) 0.000(2) 0.013(2) -0.001(2)
C1 0.044(3) 0.029(2) 0.047(3) 0.000(2) 0.016(2) 0.006(2)
C21 0.046(3) 0.022(2) 0.043(3) 0.002(2) 0.016(2) -0.007(2)
C9 0.025(2) 0.045(3) 0.040(3) 0.000(2) 0.001(2) 0.003(2)
C22 0.055(3) 0.028(2) 0.044(3) 0.007(2) 0.017(2) -0.002(2)
C24 0.050(3) 0.063(3) 0.027(3) -0.003(3) 0.007(2) -0.023(3)

loop_
_atom_type_symbol
_atom_type_description
_atom_type_scat_dispersion_real
_atom_type_scat_dispersion_imag
_atom_type_scat_source
C C 0.0033 0.0016 'International Tables Vol C Tables 4.2.6.8 and 6.1.1.4'
H H 0.0000 0.0000 'International Tables Vol C Tables 4.2.6.8 and 6.1.1.4'
N N 0.0061 0.0033 'International Tables Vol C Tables 4.2.6.8 and 6.1.1.4'
O O 0.0106 0.0060 'International Tables Vol C Tables 4.2.6.8 and 6.1.1.4'
Fe Fe 0.3463 0.8444 'International Tables Vol C Tables 4.2.6.8 and 6.1.1.4'

loop_
_geom_angle_atom_site_label_1
_geom_angle_atom_site_label_2
_geom_angle_atom_site_label_3
_geom_angle
_geom_angle_site_symmetry_1
_geom_angle_site_symmetry_3
_geom_angle_publ_flag
C28 C27 C26 120.8(6) . . ?
C25 C26 C27 120.6(6) . . ?
C26 C25 C26 118.5(9) 2_655 . ?
C27 C28 C27 118.8(9) . 2_655 ?
C25B C25B C26B 119.4(6) 2_655 . ?
C27B C26B C25B 120.0(8) . . ?
C27B C27B C26B 120.1(7) 2_655 . ?
N4 Fe1 N4 90.41(17) . 2_656 ?
N4 Fe1 N2 89.35(12) . . ?
N4 Fe1 N2 177.24(12) 2_656 . ?
N4 Fe1 N2 177.24(12) . 2_656 ?
N4 Fe1 N2 89.35(12) 2_656 2_656 ?
N2 Fe1 N2 91.02(17) . 2_656 ?
C6 O1 C10 120.0(3) . . ?
C3 O2 C2 119.5(3) . . ?
C17 O3 C23 114.1(3) . . ?
C20 O4 C21 117.3(3) . . ?
C12 N2 C11 106.7(3) . . ?
C12 N2 Fe1 125.9(2) . . ?
C11 N2 Fe1 127.4(2) . . ?
C12 N1 C12 123.7(4) . 2_656 ?
C14 N4 C13 106.9(3) . . ?
C14 N4 Fe1 125.5(2) . . ?
C13 N4 Fe1 126.8(2) . . ?
C14 N5 C14 121.1(4) . 2_656 ?
C13 N3 C11 122.0(3) . . ?
N1 C12 N2 126.6(4) . . ?
N1 C12 C8 122.6(3) . . ?
N2 C12 C8 110.7(3) . . ?
N3 C11 N2 126.5(3) . . ?
N3 C11 C7 123.2(3) . . ?
N2 C11 C7 110.1(3) . . ?
C15 C16 C17 119.9(3) . . ?
C15 C16 C13 106.7(3) . . ?
C17 C16 C13 133.0(4) . . ?
N3 C13 N4 126.9(3) . . ?
N3 C13 C16 123.7(3) . . ?
N4 C13 C16 109.4(3) . . ?
N5 C14 N4 127.5(3) . . ?
N5 C14 C15 121.9(3) . . ?
N4 C14 C15 110.5(3) . . ?
C3 C8 C7 122.0(3) . . ?
C3 C8 C12 131.2(4) . . ?
C7 C8 C12 106.8(3) . . ?
C16 C15 C20 121.5(3) . . ?
C16 C15 C14 106.3(3) . . ?
C20 C15 C14 131.9(4) . . ?
C6 C7 C8 120.0(3) . . ?
C6 C7 C11 134.3(3) . . ?
C8 C7 C11 105.7(3) . . ?
O2 C3 C4 126.7(3) . . ?
O2 C3 C8 116.5(3) . . ?
C4 C3 C8 116.8(4) . . ?
O4 C20 C19 124.9(3) . . ?
O4 C20 C15 117.5(3) . . ?
C19 C20 C15 117.5(4) . . ?
O1 C10 C9 109.9(3) . . ?
O1 C10 H10A 109.7 . . ?
C9 C10 H10A 109.7 . . ?
O1 C10 H10B 109.7 . . ?
C9 C10 H10B 109.7 . . ?
H10A C10 H10B 108.2 . . ?
C3 C4 C5 121.3(4) . . ?
C3 C4 H4 119.3 . . ?
C5 C4 H4 119.3 . . ?
O3 C17 C18 118.5(3) . . ?
O3 C17 C16 123.8(3) . . ?
C18 C17 C16 117.4(4) . . ?
C18 C19 C20 120.5(4) . . ?
C18 C19 H19 119.8 . . ?
C20 C19 H19 119.8 . . ?
C6 C5 C4 122.5(4) . . ?
C6 C5 H5 118.8 . . ?
C4 C5 H5 118.8 . . ?
O1 C6 C5 125.3(3) . . ?
O1 C6 C7 117.5(3) . . ?
C5 C6 C7 117.2(4) . . ?
O2 C2 C1 110.4(4) . . ?
O2 C2 H2A 109.6 . . ?
C1 C2 H2A 109.6 . . ?
O2 C2 H2B 109.6 . . ?
C1 C2 H2B 109.6 . . ?
H2A C2 H2B 108.1 . . ?
C19 C18 C17 123.1(4) . . ?
C19 C18 H18 118.5 . . ?
C17 C18 H18 118.5 . . ?
O3 C23 C24 108.5(3) . . ?
O3 C23 H23A 110.0 . . ?
C24 C23 H23A 110.0 . . ?
O3 C23 H23B 110.0 . . ?
C24 C23 H23B 110.0 . . ?
H23A C23 H23B 108.4 . . ?
C2 C1 H1A 109.5 . . ?
C2 C1 H1B 109.5 . . ?
H1A C1 H1B 109.5 . . ?
C2 C1 H1C 109.5 . . ?
H1A C1 H1C 109.5 . . ?
H1B C1 H1C 109.5 . . ?
O4 C21 C22 107.4(3) . . ?
O4 C21 H21A 110.2 . . ?
C22 C21 H21A 110.2 . . ?
O4 C21 H21B 110.2 . . ?
C22 C21 H21B 110.2 . . ?
H21A C21 H21B 108.5 . . ?
C10 C9 H9A 109.5 . . ?
C10 C9 H9B 109.5 . . ?
H9A C9 H9B 109.5 . . ?
C10 C9 H9C 109.5 . . ?
H9A C9 H9C 109.5 . . ?
H9B C9 H9C 109.5 . . ?
C21 C22 H22A 109.5 . . ?
C21 C22 H22B 109.5 . . ?
H22A C22 H22B 109.5 . . ?
C21 C22 H22C 109.5 . . ?
H22A C22 H22C 109.5 . . ?
H22B C22 H22C 109.5 . . ?
C23 C24 H24A 109.5 . . ?
C23 C24 H24B 109.5 . . ?
H24A C24 H24B 109.5 . . ?
C23 C24 H24C 109.5 . . ?
H24A C24 H24C 109.5 . . ?
H24B C24 H24C 109.5 . . ?

loop_
_geom_bond_atom_site_label_1
_geom_bond_atom_site_label_2
_geom_bond_distance
_geom_bond_site_symmetry_2
_geom_bond_publ_flag
C27 C28 1.394(7) . ?
C27 C26 1.404(8) . ?
C26 C25 1.402(7) . ?
C25 C26 1.402(7) 2_655 ?
C28 C27 1.394(7) 2_655 ?
C25B C25B 1.37(3) 2_655 ?
C25B C26B 1.403(8) . ?
C26B C27B 1.401(8) . ?
C27B C27B 1.34(3) 2_655 ?
Fe1 N4 1.915(3) . ?
Fe1 N4 1.915(3) 2_656 ?
Fe1 N2 1.925(3) . ?
Fe1 N2 1.925(3) 2_656 ?
O1 C6 1.356(4) . ?
O1 C10 1.439(4) . ?
O2 C3 1.362(4) . ?
O2 C2 1.437(5) . ?
O3 C17 1.367(4) . ?
O3 C23 1.426(5) . ?
O4 C20 1.360(5) . ?
O4 C21 1.423(5) . ?
N2 C12 1.364(5) . ?
N2 C11 1.387(4) . ?
N1 C12 1.329(4) . ?
N1 C12 1.329(4) 2_656 ?
N4 C14 1.366(5) . ?
N4 C13 1.396(4) . ?
N5 C14 1.322(4) . ?
N5 C14 1.323(4) 2_656 ?
N3 C13 1.319(4) . ?
N3 C11 1.329(4) . ?
C12 C8 1.435(5) . ?
C11 C7 1.447(5) . ?
C16 C15 1.395(5) . ?
C16 C17 1.396(5) . ?
C16 C13 1.452(5) . ?
C14 C15 1.454(5) . ?
C8 C3 1.398(5) . ?
C8 C7 1.402(5) . ?
C15 C20 1.406(5) . ?
C7 C6 1.395(5) . ?
C3 C4 1.377(5) . ?
C20 C19 1.381(5) . ?
C10 C9 1.496(5) . ?
C10 H10A 0.9900 . ?
C10 H10B 0.9900 . ?
C4 C5 1.383(5) . ?
C4 H4 0.9500 . ?
C17 C18 1.378(5) . ?
C19 C18 1.373(5) . ?
C19 H19 0.9500 . ?
C5 C6 1.382(5) . ?
C5 H5 0.9500 . ?
C2 C1 1.493(6) . ?
C2 H2A 0.9900 . ?
C2 H2B 0.9900 . ?
C18 H18 0.9500 . ?
C23 C24 1.497(6) . ?
C23 H23A 0.9900 . ?
C23 H23B 0.9900 . ?
C1 H1A 0.9800 . ?
C1 H1B 0.9800 . ?
C1 H1C 0.9800 . ?
C21 C22 1.494(6) . ?
C21 H21A 0.9900 . ?
C21 H21B 0.9900 . ?
C9 H9A 0.9800 . ?
C9 H9B 0.9800 . ?
C9 H9C 0.9800 . ?
C22 H22A 0.9800 . ?
C22 H22B 0.9800 . ?
C22 H22C 0.9800 . ?
C24 H24A 0.9800 . ?
C24 H24B 0.9800 . ?
C24 H24C 0.9800 . ?
